data_7200987
loop_
_publ_author_name
'Fan, Yan'
'Song, Weifeng'
'Yu, Dingyi'
'Ye, Kaiqi'
'Zhang, Jingying'
'Wang, Yue'

_publ_section_title
;
 Polymorphs and luminescent properties of a cetyl substituted
 quinacridone derivative
;
_journal_issue 8
_journal_name_full CrystEngComm
_journal_page_first 1716
_journal_paper_doi 10.1039/b902129a
_journal_volume 11
_journal_year 2009
_chemical_formula_sum 'C52 H76 N2 O2'
_chemical_formula_weight 761.15
_chemical_name_systematic
;
?
;
_space_group_IT_number 14
_symmetry_cell_setting monoclinic
_symmetry_space_group_name_Hall '-P 2ybc'
_symmetry_space_group_name_H-M 'P 1 21/c 1'
_atom_sites_solution_hydrogens geom
_atom_sites_solution_primary direct
_atom_sites_solution_secondary difmap
_audit_creation_method SHELXL-97
_cell_angle_alpha 90.00
_cell_angle_beta 114.41(3)
_cell_angle_gamma 90.00
_cell_formula_units_Z 2
_cell_length_a 16.912(3)
_cell_length_b 9.830(2)
_cell_length_c 15.129(3)
_cell_measurement_reflns_used 13227
_cell_measurement_temperature 293(2)
_cell_measurement_theta_max 27.44
_cell_measurement_theta_min 3.05
_cell_volume 2290.3(9)
_computing_cell_refinement PROCESS-AUTO
_computing_data_collection PROCESS-AUTO
_computing_data_reduction PROCESS-AUTO
_computing_molecular_graphics 'SHELXL-97 (Sheldrick, 1997)'
_computing_publication_material 'SHELXL-97 (Sheldrick, 1997)'
_computing_structure_refinement 'SHELXL-97 (Sheldrick, 1997)'
_computing_structure_solution 'SHELXS-97 (Sheldrick, 1990)'
_diffrn_ambient_temperature 293(2)
_diffrn_detector_area_resol_mean none
_diffrn_measured_fraction_theta_full 0.996
_diffrn_measured_fraction_theta_max 0.996
_diffrn_measurement_device_type 'Omega scan'
_diffrn_measurement_method 10.0
_diffrn_radiation_monochromator graphite
_diffrn_radiation_source 'fine-focus sealed tube'
_diffrn_radiation_type MoK\a
_diffrn_radiation_wavelength 0.71073
_diffrn_reflns_av_R_equivalents 0.0424
_diffrn_reflns_av_sigmaI/netI 0.0447
_diffrn_reflns_limit_h_max 21
_diffrn_reflns_limit_h_min -21
_diffrn_reflns_limit_k_max 11
_diffrn_reflns_limit_k_min -12
_diffrn_reflns_limit_l_max 19
_diffrn_reflns_limit_l_min -17
_diffrn_reflns_number 21151
_diffrn_reflns_theta_full 27.44
_diffrn_reflns_theta_max 27.44
_diffrn_reflns_theta_min 3.05
_diffrn_standards_decay_% 0
_diffrn_standards_interval_count 0
_diffrn_standards_interval_time .
_diffrn_standards_number 0
_exptl_absorpt_coefficient_mu 0.065
_exptl_absorpt_correction_T_max 0.9892
_exptl_absorpt_correction_T_min 0.9709
_exptl_absorpt_correction_type multi-scan
_exptl_absorpt_process_details
;
Higash,T(1995) Progrom for Absorption Correcttion.
Rigaku Corporation,Tokyo,Japan.
;
_exptl_crystal_colour red
_exptl_crystal_density_diffrn 1.104
_exptl_crystal_density_meas ?
_exptl_crystal_density_method 'not measured'
_exptl_crystal_description BLOCK
_exptl_crystal_F_000 836
_exptl_crystal_size_max 0.45
_exptl_crystal_size_mid 0.30
_exptl_crystal_size_min 0.17
_refine_diff_density_max 0.158
_refine_diff_density_min -0.210
_refine_diff_density_rms 0.036
_refine_ls_extinction_method none
_refine_ls_goodness_of_fit_ref 1.016
_refine_ls_hydrogen_treatment refall
_refine_ls_matrix_type full
_refine_ls_number_parameters 401
_refine_ls_number_reflns 5207
_refine_ls_number_restraints 0
_refine_ls_restrained_S_all 1.016
_refine_ls_R_factor_all 0.0949
_refine_ls_R_factor_gt 0.0468
_refine_ls_shift/su_max 0.000
_refine_ls_shift/su_mean 0.000
_refine_ls_structure_factor_coef Fsqd
_refine_ls_weighting_details 'calc w=1/[\s^2^(Fo^2^)+(0.0568P)^2^+0.0000P] where P=(Fo^2^+2Fc^2^)/3'
_refine_ls_weighting_scheme calc
_refine_ls_wR_factor_gt 0.1125
_refine_ls_wR_factor_ref 0.1222
_reflns_number_gt 2757
_reflns_number_total 5207
_reflns_threshold_expression >2sigma(I)
_cod_data_source_file b902129a.txt
_cod_data_source_block b
_cod_depositor_comments
;
The following automatic conversions were performed:
'_symmetry_cell_setting' value 'Monoclinic' changed to 'monoclinic'
according to '/home/saulius/struct/CIF-dictionaries/cif_core.dic'
dictionary named 'cif_core.dic' version 2.4.1 from 2010-06-29.

Automatic conversion script
Id: cif_fix_enum 1527 2010-12-29 10:47:43Z saulius 

The following automatic conversions were performed:

'_exptl_crystal_density_meas' value 'none' was changed to '?' - the
value is perceived as not measured.

Automatic conversion script
Id: cif_fix_values 3008 2015-01-20 13:52:24Z robertas 
;
_cod_original_cell_volume 2290.1(8)
_cod_original_sg_symbol_H-M 'P2(1)/c '
_cod_database_code 7200987

loop_
_symmetry_equiv_pos_as_xyz
'x, y, z'
'-x, y+1/2, -z+1/2'
'-x, -y, -z'
'x, -y-1/2, z-1/2'

loop_
_atom_site_label
_atom_site_type_symbol
_atom_site_fract_x
_atom_site_fract_y
_atom_site_fract_z
_atom_site_U_iso_or_equiv
_atom_site_adp_type
_atom_site_occupancy
_atom_site_symmetry_multiplicity
_atom_site_calc_flag
_atom_site_refinement_flags
_atom_site_disorder_assembly
_atom_site_disorder_group
C1 C 0.39989(9) -0.22777(13) 0.12135(10) 0.0370(3) Uani 1 1 d . . .
C2 C 0.35970(10) -0.27395(16) 0.18141(12) 0.0468(4) Uani 1 1 d . . .
C3 C 0.32944(12) -0.40473(17) 0.17318(13) 0.0544(5) Uani 1 1 d . . .
C4 C 0.33811(12) -0.49586(18) 0.10716(13) 0.0577(5) Uani 1 1 d . . .
C5 C 0.37553(11) -0.45266(15) 0.04737(12) 0.0498(4) Uani 1 1 d . . .
C6 C 0.40542(9) -0.31830(13) 0.05212(10) 0.0393(4) Uani 1 1 d . . .
C7 C 0.44174(10) -0.27548(14) -0.01559(10) 0.0409(4) Uani 1 1 d . . .
C8 C 0.47141(9) -0.13366(13) -0.00599(10) 0.0345(3) Uani 1 1 d . . .
C9 C 0.46589(9) -0.04784(13) 0.06617(9) 0.0346(3) Uani 1 1 d . . .
C10 C 0.49467(10) 0.08575(13) 0.06948(10) 0.0379(4) Uani 1 1 d . . .
H10 H 0.4910 0.1447 0.1157 0.045 Uiso 1 1 calc R . .
C11 C 0.43527(11) -0.00861(15) 0.21095(11) 0.0395(4) Uani 1 1 d . . .
C12 C 0.35336(11) 0.07524(16) 0.18602(12) 0.0442(4) Uani 1 1 d . . .
C13 C 0.35943(11) 0.16458(17) 0.27040(12) 0.0480(4) Uani 1 1 d . . .
C14 C 0.27497(11) 0.23557(17) 0.25468(13) 0.0481(4) Uani 1 1 d . . .
C15 C 0.28062(12) 0.32214(18) 0.34005(13) 0.0511(4) Uani 1 1 d . . .
C16 C 0.19688(13) 0.39557(19) 0.32409(14) 0.0544(5) Uani 1 1 d . . .
C17 C 0.20025(13) 0.4728(2) 0.41235(14) 0.0585(5) Uani 1 1 d . . .
C18 C 0.11513(13) 0.5434(2) 0.39510(14) 0.0593(5) Uani 1 1 d . . .
C19 C 0.11547(14) 0.6205(2) 0.48221(15) 0.0630(5) Uani 1 1 d . . .
C20 C 0.02974(13) 0.6903(2) 0.46316(15) 0.0610(5) Uani 1 1 d . . .
C21 C 0.03024(13) 0.7685(2) 0.54941(15) 0.0617(5) Uani 1 1 d . . .
C22 C -0.05489(13) 0.8375(2) 0.53361(14) 0.0591(5) Uani 1 1 d . . .
C23 C -0.05010(13) 0.9141(2) 0.62288(14) 0.0602(5) Uani 1 1 d . . .
C24 C -0.13336(12) 0.9861(2) 0.61121(14) 0.0570(5) Uani 1 1 d . . .
C25 C -0.12506(13) 1.0643(2) 0.70130(15) 0.0623(5) Uani 1 1 d . . .
C26 C -0.20723(15) 1.1389(3) 0.6903(2) 0.0742(6) Uani 1 1 d . . .
H2 H 0.3527(10) -0.2150(14) 0.2293(11) 0.052(4) Uiso 1 1 d . . .
H3 H 0.3029(11) -0.4327(17) 0.2161(12) 0.074(5) Uiso 1 1 d . . .
H4 H 0.3161(11) -0.5887(17) 0.1012(12) 0.068(5) Uiso 1 1 d . . .
H5 H 0.3861(11) -0.5159(16) 0.0002(12) 0.068(5) Uiso 1 1 d . . .
H11A H 0.4883(9) 0.0533(13) 0.2286(9) 0.037(4) Uiso 1 1 d . . .
H12A H 0.3429(10) 0.1345(14) 0.1286(11) 0.050(4) Uiso 1 1 d . . .
H13A H 0.4063(10) 0.2331(14) 0.2833(11) 0.052(4) Uiso 1 1 d . . .
H14A H 0.2521(11) 0.2924(16) 0.1942(13) 0.067(5) Uiso 1 1 d . . .
H15A H 0.3295(12) 0.3915(16) 0.3555(12) 0.069(5) Uiso 1 1 d . . .
H16A H 0.1809(12) 0.458(2) 0.2639(14) 0.090(6) Uiso 1 1 d . . .
H17A H 0.2134(12) 0.4062(19) 0.4664(14) 0.084(6) Uiso 1 1 d . . .
H18A H 0.1011(11) 0.6088(16) 0.3382(13) 0.065(5) Uiso 1 1 d . . .
H19A H 0.1618(12) 0.6896(18) 0.5035(13) 0.070(6) Uiso 1 1 d . . .
H20A H 0.0137(12) 0.7529(19) 0.4080(14) 0.081(6) Uiso 1 1 d . . .
H21A H 0.0804(14) 0.838(2) 0.5707(14) 0.093(7) Uiso 1 1 d . . .
H22A H -0.0722(11) 0.9039(17) 0.4754(13) 0.071(5) Uiso 1 1 d . . .
H23A H 0.0020(13) 0.9842(19) 0.6406(12) 0.083(6) Uiso 1 1 d . . .
H24A H -0.1483(12) 1.0515(18) 0.5537(13) 0.074(6) Uiso 1 1 d . . .
H25A H -0.0753(12) 1.1315(17) 0.7180(12) 0.071(6) Uiso 1 1 d . . .
H26A H -0.2249(14) 1.203(2) 0.6359(16) 0.098(8) Uiso 1 1 d . . .
H11B H 0.4441(9) -0.0663(13) 0.2655(10) 0.041(4) Uiso 1 1 d . . .
H12B H 0.2995(10) 0.0126(14) 0.1667(10) 0.050(4) Uiso 1 1 d . . .
H13B H 0.3786(11) 0.1106(15) 0.3330(12) 0.064(5) Uiso 1 1 d . . .
H14B H 0.2298(10) 0.1674(16) 0.2416(11) 0.056(5) Uiso 1 1 d . . .
H15B H 0.2999(10) 0.2661(15) 0.3975(12) 0.057(5) Uiso 1 1 d . . .
H16B H 0.1506(12) 0.3305(17) 0.3036(13) 0.065(5) Uiso 1 1 d . . .
H17B H 0.2494(12) 0.5411(18) 0.4307(12) 0.069(6) Uiso 1 1 d . . .
H18B H 0.0671(11) 0.4746(17) 0.3760(12) 0.068(6) Uiso 1 1 d . . .
H19B H 0.1315(13) 0.556(2) 0.5420(15) 0.098(7) Uiso 1 1 d . . .
H20B H -0.0163(12) 0.6214(18) 0.4467(12) 0.076(6) Uiso 1 1 d . . .
H21B H 0.0495(12) 0.7066(19) 0.6064(15) 0.084(6) Uiso 1 1 d . . .
H22B H -0.1016(12) 0.7663(18) 0.5135(13) 0.075(6) Uiso 1 1 d . . .
H23B H -0.0327(12) 0.8493(18) 0.6799(14) 0.081(6) Uiso 1 1 d . . .
H24B H -0.1826(12) 0.9195(16) 0.5963(12) 0.061(5) Uiso 1 1 d . . .
H25B H -0.1072(12) 0.9977(18) 0.7645(14) 0.094(6) Uiso 1 1 d . . .
H26B H -0.2001(14) 1.193(2) 0.7515(17) 0.112(8) Uiso 1 1 d . . .
H26C H -0.2585(15) 1.076(2) 0.6757(15) 0.101(8) Uiso 1 1 d . . .
N1 N 0.43306(8) -0.09664(11) 0.13083(8) 0.0378(3) Uani 1 1 d . . .
O1 O 0.44620(8) -0.35221(10) -0.07774(8) 0.0608(4) Uani 1 1 d . . .

loop_
_atom_site_aniso_label
_atom_site_aniso_U_11
_atom_site_aniso_U_22
_atom_site_aniso_U_33
_atom_site_aniso_U_23
_atom_site_aniso_U_13
_atom_site_aniso_U_12
C1 0.0384(9) 0.0412(8) 0.0339(8) 0.0048(6) 0.0173(7) 0.0009(6)
C2 0.0505(10) 0.0523(10) 0.0467(10) 0.0068(8) 0.0293(9) 0.0016(8)
C3 0.0584(12) 0.0598(11) 0.0538(11) 0.0111(9) 0.0320(10) -0.0073(8)
C4 0.0692(13) 0.0514(11) 0.0535(11) 0.0050(8) 0.0264(10) -0.0149(9)
C5 0.0624(12) 0.0447(9) 0.0432(10) 0.0008(7) 0.0228(9) -0.0083(8)
C6 0.0433(9) 0.0406(8) 0.0349(8) 0.0017(6) 0.0172(7) -0.0024(6)
C7 0.0503(10) 0.0402(8) 0.0342(8) -0.0014(7) 0.0193(8) -0.0006(7)
C8 0.0392(9) 0.0375(7) 0.0303(8) 0.0005(6) 0.0179(7) 0.0017(6)
C9 0.0367(9) 0.0404(8) 0.0304(8) 0.0020(6) 0.0175(7) 0.0016(6)
C10 0.0461(9) 0.0407(8) 0.0315(8) -0.0036(6) 0.0208(7) 0.0015(7)
C11 0.0499(10) 0.0451(9) 0.0313(8) -0.0009(7) 0.0246(8) -0.0007(8)
C12 0.0491(11) 0.0490(9) 0.0396(9) -0.0012(7) 0.0235(8) 0.0033(8)
C13 0.0514(11) 0.0514(10) 0.0472(10) -0.0065(8) 0.0263(9) 0.0020(8)
C14 0.0514(11) 0.0478(9) 0.0516(11) -0.0036(8) 0.0278(9) 0.0017(8)
C15 0.0538(12) 0.0517(10) 0.0535(11) -0.0011(9) 0.0276(10) 0.0081(9)
C16 0.0544(12) 0.0578(11) 0.0556(12) -0.0067(9) 0.0271(10) 0.0071(9)
C17 0.0538(13) 0.0653(12) 0.0584(12) -0.0073(10) 0.0253(10) 0.0128(10)
C18 0.0567(13) 0.0635(12) 0.0591(12) -0.0064(10) 0.0252(10) 0.0118(10)
C19 0.0626(13) 0.0683(12) 0.0604(13) -0.0080(10) 0.0278(11) 0.0147(10)
C20 0.0611(13) 0.0644(12) 0.0629(13) -0.0036(10) 0.0310(11) 0.0127(10)
C21 0.0641(13) 0.0673(12) 0.0607(13) -0.0020(10) 0.0329(11) 0.0155(11)
C22 0.0593(13) 0.0629(12) 0.0591(13) -0.0034(10) 0.0284(11) 0.0116(10)
C23 0.0568(13) 0.0701(12) 0.0582(12) -0.0040(10) 0.0284(11) 0.0099(10)
C24 0.0512(12) 0.0647(12) 0.0576(12) -0.0054(9) 0.0249(10) 0.0056(10)
C25 0.0559(13) 0.0755(12) 0.0616(13) -0.0126(10) 0.0304(11) 0.0032(10)
C26 0.0611(14) 0.0870(15) 0.0819(17) -0.0161(14) 0.0367(13) 0.0107(12)
N1 0.0477(8) 0.0400(7) 0.0330(7) 0.0006(5) 0.0241(6) -0.0002(5)
O1 0.1016(10) 0.0447(6) 0.0543(7) -0.0123(5) 0.0506(7) -0.0127(6)

loop_
_atom_type_symbol
_atom_type_description
_atom_type_scat_dispersion_real
_atom_type_scat_dispersion_imag
_atom_type_scat_source
C C 0.0033 0.0016 'International Tables Vol C Tables 4.2.6.8 and 6.1.1.4'
H H 0.0000 0.0000 'International Tables Vol C Tables 4.2.6.8 and 6.1.1.4'
N N 0.0061 0.0033 'International Tables Vol C Tables 4.2.6.8 and 6.1.1.4'
O O 0.0106 0.0060 'International Tables Vol C Tables 4.2.6.8 and 6.1.1.4'

loop_
_geom_angle_atom_site_label_1
_geom_angle_atom_site_label_2
_geom_angle_atom_site_label_3
_geom_angle
_geom_angle_site_symmetry_1
_geom_angle_site_symmetry_3
_geom_angle_publ_flag
N1 C1 C6 121.03(12) . . ?
N1 C1 C2 120.78(13) . . ?
C6 C1 C2 118.19(13) . . ?
C3 C2 C1 120.19(16) . . ?
C2 C3 C4 121.48(16) . . ?
C5 C4 C3 119.25(16) . . ?
C4 C5 C6 120.85(16) . . ?
C5 C6 C1 119.96(13) . . ?
C5 C6 C7 118.86(13) . . ?
C1 C6 C7 121.18(12) . . ?
O1 C7 C6 122.43(13) . . ?
O1 C7 C8 122.05(13) . . ?
C6 C7 C8 115.51(12) . . ?
C10 C8 C9 120.66(12) 3_655 . ?
C10 C8 C7 118.39(12) 3_655 . ?
C9 C8 C7 120.96(12) . . ?
C10 C9 N1 122.22(12) . . ?
C10 C9 C8 117.17(12) . . ?
N1 C9 C8 120.61(12) . . ?
C8 C10 C9 122.17(12) 3_655 . ?
N1 C11 C12 113.76(13) . . ?
C13 C12 C11 111.56(14) . . ?
C14 C13 C12 113.72(15) . . ?
C15 C14 C13 113.62(15) . . ?
C14 C15 C16 113.92(16) . . ?
C17 C16 C15 113.90(16) . . ?
C16 C17 C18 112.90(16) . . ?
C19 C18 C17 114.53(17) . . ?
C18 C19 C20 113.55(17) . . ?
C21 C20 C19 113.67(17) . . ?
C20 C21 C22 115.13(17) . . ?
C21 C22 C23 112.51(17) . . ?
C22 C23 C24 114.90(17) . . ?
C23 C24 C25 113.17(17) . . ?
C26 C25 C24 113.89(18) . . ?
C1 N1 C9 120.51(11) . . ?
C1 N1 C11 120.03(11) . . ?
C9 N1 C11 119.46(11) . . ?

loop_
_geom_bond_atom_site_label_1
_geom_bond_atom_site_label_2
_geom_bond_distance
_geom_bond_site_symmetry_2
_geom_bond_publ_flag
C1 N1 1.3893(17) . ?
C1 C6 1.4067(18) . ?
C1 C2 1.4155(19) . ?
C2 C3 1.370(2) . ?
C3 C4 1.394(2) . ?
C4 C5 1.368(2) . ?
C5 C6 1.4053(19) . ?
C6 C7 1.4574(19) . ?
C7 O1 1.2318(16) . ?
C7 C8 1.4683(19) . ?
C8 C10 1.3890(18) 3_655 ?
C8 C9 1.4129(18) . ?
C9 C10 1.3941(19) . ?
C9 N1 1.3944(16) . ?
C10 C8 1.3890(18) 3_655 ?
C11 N1 1.4770(17) . ?
C11 C12 1.519(2) . ?
C12 C13 1.518(2) . ?
C13 C14 1.518(2) . ?
C14 C15 1.516(2) . ?
C15 C16 1.517(2) . ?
C16 C17 1.516(2) . ?
C17 C18 1.521(2) . ?
C18 C19 1.518(2) . ?
C19 C20 1.520(2) . ?
C20 C21 1.512(2) . ?
C21 C22 1.518(2) . ?
C22 C23 1.519(2) . ?
C23 C24 1.519(2) . ?
C24 C25 1.520(2) . ?
C25 C26 1.518(3) . ?

loop_
_geom_hbond_atom_site_label_D
_geom_hbond_atom_site_label_H
_geom_hbond_atom_site_label_A
_geom_hbond_distance_DH
_geom_hbond_distance_HA
_geom_hbond_distance_DA
_geom_hbond_angle_DHA
_geom_hbond_site_symmetry_A
C11 H11B O1 0.960(14) 2.490(14) 3.4113(19) 160.7(11) 4_556
